data_1001485
loop_
_publ_author_name
'Michel, C'
'Suard, E'
'Caignaert, V'
'Martin, C'
'Maignan, A'
'Hervieu, M'
'Raveau, B'

_publ_section_title
;
Neutron diffraction structure determination of the "1212"-series
TlBa~2~Ca~1-x~Nd~x~Cu~2~O~7-d~
;
_journal_coden_ASTM PHYCE6
_journal_name_full 'Physica C (Amsterdam) (152,1988-)'
_journal_page_first 29
_journal_page_last 36
_journal_paper_doi 10.1016/0921-4534(91)90154-Q
_journal_volume 178
_journal_year 1991
_chemical_formula_structural 'Tl0.95 Ba2 (Ca0.5 Nd0.5) Cu2 O6.86'
_chemical_formula_sum 'Ba2 Ca0.5 Cu2 Nd0.5 O6.86 Tl0.95'
_chemical_name_systematic
;
Thallium(III) barium calcium neodymium copper oxide
(0.95/2/0.5/0.5/2/6.86)
;
_space_group_IT_number 123
_symmetry_cell_setting tetragonal
_symmetry_Int_Tables_number 123
_symmetry_space_group_name_Hall '-P 4 2'
_symmetry_space_group_name_H-M 'P 4/m m m'
_cell_angle_alpha 90
_cell_angle_beta 90
_cell_angle_gamma 90
_cell_formula_units_Z 1
_cell_length_a 3.87677(5)
_cell_length_b 3.87677(5)
_cell_length_c 12.6045(3)
_cell_volume 189.4
_refine_ls_R_factor_all 0.046
_cod_original_formula_sum 'Ba2 Ca.5 Cu2 Nd.5 O6.86 Tl.95'
_cod_database_code 1001485

loop_
_symmetry_equiv_pos_as_xyz
x,y,z
-x,-y,z
-x,y,z
x,-y,z
-y,x,z
y,-x,z
y,x,z
-y,-x,z
-x,-y,-z
x,y,-z
x,-y,-z
-x,y,-z
y,-x,-z
-y,x,-z
-y,-x,-z
y,x,-z

loop_
_atom_site_label
_atom_site_type_symbol
_atom_site_symmetry_multiplicity
_atom_site_Wyckoff_symbol
_atom_site_fract_x
_atom_site_fract_y
_atom_site_fract_z
_atom_site_occupancy
_atom_site_attached_hydrogens
_atom_site_calc_flag
Tl1 Tl3+ 4 l 0.0771(16) 0. 0. 0.237(3) 0 d
Ba1 Ba2+ 2 h 0.5 0.5 0.2134(2) 1. 0 d
Ca1 Ca2+ 1 d 0.5 0.5 0.5 0.5 0 d
Nd1 Nd3+ 1 d 0.5 0.5 0.5 0.5 0 d
Cu1 Cu2+ 2 g 0. 0. 0.3696(1) 1. 0 d
O1 O2- 4 i 0. 0.5 0.3780(1) 1. 0 d
O2 O2- 2 g 0. 0. 0.1613(2) 1. 0 d
O3 O2- 4 n 0.5712(22) 0.5 0. 0.215(3) 0 d

loop_
_atom_type_symbol
_atom_type_oxidation_number
Tl3+ 3.000
Ba2+ 2.000
Ca2+ 2.000
Nd3+ 3.000
Cu2+ 2.185
O2- -2.000
